data_7110130
loop_
_publ_author_name
'Takashi Kurogi'
'Yutaka Ishida'
'Hiroyuki Kawaguchi'

_publ_section_title
;
 Synthesis of titanium and zirconium complexes supported by a
 p-terphenoxide ligand and their reactions with N2, CO2 and CS2
;
_journal_name_full Chem.Commun.
_journal_page_first 11755
_journal_paper_doi 10.1039/c3cc47284a
_journal_volume 49
_journal_year 2013
_chemical_formula_moiety 'C32 H42 Cl O4 Ti'
_chemical_formula_sum 'C32 H42 Cl O4 Ti'
_chemical_formula_weight 574.01
_chemical_name_systematic
; 
 ? 
;
_space_group_IT_number 29
_symmetry_cell_setting orthorhombic
_symmetry_space_group_name_Hall 'P 2c -2ac'
_symmetry_space_group_name_H-M 'P c a 21'
_atom_sites_solution_hydrogens geom
_atom_sites_solution_primary direct
_atom_sites_solution_secondary difmap
_audit_creation_method SHELXL-97
_cell_angle_alpha 90.00
_cell_angle_beta 90.00
_cell_angle_gamma 90.00
_cell_formula_units_Z 8
_cell_length_a 26.4628(17)
_cell_length_b 11.6059(6)
_cell_length_c 19.5905(12)
_cell_measurement_reflns_used 10777
_cell_measurement_temperature 123(2)
_cell_measurement_theta_max 27.5
_cell_measurement_theta_min 3.1
_cell_volume 6016.7(6)
_computing_cell_refinement 'CrystalClear (Rigaku Corp., 2009)'
_computing_data_collection 'CrystalClear (Rigaku Corp., 2009)'
_computing_data_reduction 'CrystalClear (Rigaku Corp., 2009)'
_computing_structure_refinement 'SHELXL-97 (Sheldrick, 1997)'
_computing_structure_solution 'SHELXS-97 (Sheldrick, 1990)'
_diffrn_ambient_temperature 123(2)
_diffrn_detector_area_resol_mean 13.6612
_diffrn_measured_fraction_theta_full 0.998
_diffrn_measured_fraction_theta_max 0.998
_diffrn_measurement_device_type 'Mercury375R CCD (2x2 bin mode)'
_diffrn_measurement_method dtprofit.ref
_diffrn_radiation_detector CCD
_diffrn_radiation_monochromator graphite
_diffrn_radiation_source 'fine-focus sealed tube'
_diffrn_radiation_type MoK\a
_diffrn_radiation_wavelength 0.71075
_diffrn_reflns_av_R_equivalents 0.1064
_diffrn_reflns_av_sigmaI/netI 0.1208
_diffrn_reflns_limit_h_max 29
_diffrn_reflns_limit_h_min -34
_diffrn_reflns_limit_k_max 15
_diffrn_reflns_limit_k_min -13
_diffrn_reflns_limit_l_max 25
_diffrn_reflns_limit_l_min -25
_diffrn_reflns_number 41404
_diffrn_reflns_theta_full 27.48
_diffrn_reflns_theta_max 27.48
_diffrn_reflns_theta_min 3.08
_exptl_absorpt_coefficient_mu 0.407
_exptl_absorpt_correction_T_max 0.9452
_exptl_absorpt_correction_T_min 0.9158
_exptl_absorpt_correction_type multi-scan
_exptl_absorpt_process_details 'Jacobson, R. (1998) Private communication'
_exptl_crystal_colour Yellow
_exptl_crystal_density_diffrn 1.267
_exptl_crystal_density_method 'not measured'
_exptl_crystal_description Platelet
_exptl_crystal_F_000 2440
_exptl_crystal_size_max 0.22
_exptl_crystal_size_mid 0.15
_exptl_crystal_size_min 0.14
_refine_diff_density_max 0.447
_refine_diff_density_min -0.525
_refine_diff_density_rms 0.078
_refine_ls_abs_structure_details 'Flack H D (1983), Acta Cryst. A39, 876-881'
_refine_ls_abs_structure_Flack 0.11(3)
_refine_ls_extinction_method none
_refine_ls_goodness_of_fit_ref 1.048
_refine_ls_hydrogen_treatment constr
_refine_ls_matrix_type full
_refine_ls_number_parameters 705
_refine_ls_number_reflns 13770
_refine_ls_number_restraints 1
_refine_ls_restrained_S_all 1.048
_refine_ls_R_factor_all 0.1137
_refine_ls_R_factor_gt 0.0612
_refine_ls_shift/su_max 0.001
_refine_ls_shift/su_mean 0.000
_refine_ls_structure_factor_coef Fsqd
_refine_ls_weighting_details 'calc w=1/[\s^2^(Fo^2^)+(0.0408P)^2^+0.0000P] where P=(Fo^2^+2Fc^2^)/3'
_refine_ls_weighting_scheme calc
_refine_ls_wR_factor_gt 0.1158
_refine_ls_wR_factor_ref 0.1415
_reflns_number_gt 8939
_reflns_number_total 13770
_reflns_threshold_expression >2sigma(I)
_cod_data_source_file c3cc47284a.txt
_cod_data_source_block (C6H4)(ArO)2TiCl(dme)
_cod_original_sg_symbol_H-M Pca21
_cod_database_code 7110130

loop_
_symmetry_equiv_pos_as_xyz
'x, y, z'
'-x, -y, z+1/2'
'-x+1/2, y, z+1/2'
'x+1/2, -y, z'

loop_
_atom_site_label
_atom_site_type_symbol
_atom_site_fract_x
_atom_site_fract_y
_atom_site_fract_z
_atom_site_U_iso_or_equiv
_atom_site_adp_type
_atom_site_occupancy
_atom_site_symmetry_multiplicity
_atom_site_calc_flag
_atom_site_refinement_flags
Ti1 Ti 0.80006(3) 0.10035(8) 0.82019(4) 0.0196(2) Uani 1 1 d .
Cl1 Cl 0.79661(5) -0.08258(11) 0.76356(6) 0.0266(3) Uani 1 1 d .
O1 O 0.86759(12) 0.0860(3) 0.84777(16) 0.0223(8) Uani 1 1 d .
O2 O 0.73012(12) 0.1295(3) 0.81333(16) 0.0207(7) Uani 1 1 d .
C1 C 0.83267(19) 0.0489(4) 0.9753(2) 0.0220(11) Uani 1 1 d .
C2 C 0.80209(18) -0.0280(4) 0.9389(3) 0.0211(12) Uani 1 1 d .
H1 H 0.8158 -0.0983 0.9225 0.025 Uiso 1 1 calc R
C3 C 0.7520(2) -0.0016(4) 0.9269(2) 0.0248(11) Uani 1 1 d .
H2 H 0.7315 -0.0545 0.9024 0.030 Uiso 1 1 calc R
C4 C 0.73068(18) 0.1023(4) 0.9503(2) 0.0211(10) Uani 1 1 d .
C5 C 0.75896(19) 0.1671(4) 0.9959(2) 0.0239(11) Uani 1 1 d .
H3 H 0.7436 0.2295 1.0194 0.029 Uiso 1 1 calc R
C6 C 0.80961(19) 0.1415(4) 1.0075(3) 0.0222(11) Uani 1 1 d .
H4 H 0.8287 0.1882 1.0379 0.027 Uiso 1 1 calc R
C7 C 0.90376(19) 0.0626(4) 0.8959(3) 0.0236(11) Uani 1 1 d .
C8 C 0.95540(19) 0.0588(4) 0.8790(3) 0.0220(11) Uani 1 1 d .
C9 C 0.98910(19) 0.0328(4) 0.9320(2) 0.0236(11) Uani 1 1 d .
H5 H 1.0241 0.0282 0.9215 0.028 Uiso 1 1 calc R
C10 C 0.9741(2) 0.0132(4) 0.9995(3) 0.0260(12) Uani 1 1 d .
C11 C 0.92307(18) 0.0188(4) 1.0149(3) 0.0241(11) Uani 1 1 d .
H6 H 0.9121 0.0062 1.0604 0.029 Uiso 1 1 calc R
C12 C 0.8878(2) 0.0426(4) 0.9645(3) 0.0220(12) Uani 1 1 d .
C13 C 0.68479(19) 0.1507(4) 0.8453(2) 0.0217(11) Uani 1 1 d .
C14 C 0.68384(18) 0.1430(4) 0.9174(2) 0.0200(11) Uani 1 1 d .
C15 C 0.64072(17) 0.1757(4) 0.9527(2) 0.0198(10) Uani 1 1 d .
H7 H 0.6405 0.1732 1.0012 0.024 Uiso 1 1 calc R
C16 C 0.59751(18) 0.2124(4) 0.9174(3) 0.0246(11) Uani 1 1 d .
C17 C 0.59898(18) 0.2103(4) 0.8460(3) 0.0239(11) Uani 1 1 d .
H8 H 0.5692 0.2307 0.8219 0.029 Uiso 1 1 calc R
C18 C 0.64173(19) 0.1798(4) 0.8082(2) 0.0224(11) Uani 1 1 d .
C19 C 0.97445(19) 0.0783(4) 0.8054(2) 0.0231(11) Uani 1 1 d .
C20 C 0.9545(2) -0.0190(4) 0.7594(3) 0.0303(12) Uani 1 1 d .
H9 H 0.9665 -0.0070 0.7126 0.045 Uiso 1 1 calc R
H10 H 0.9175 -0.0186 0.7599 0.045 Uiso 1 1 calc R
H11 H 0.9668 -0.0933 0.7763 0.045 Uiso 1 1 calc R
C21 C 0.9559(2) 0.1950(4) 0.7782(3) 0.0312(13) Uani 1 1 d .
H12 H 0.9690 0.2570 0.8072 0.047 Uiso 1 1 calc R
H13 H 0.9188 0.1966 0.7788 0.047 Uiso 1 1 calc R
H14 H 0.9679 0.2057 0.7313 0.047 Uiso 1 1 calc R
C22 C 1.0323(2) 0.0806(5) 0.8005(3) 0.0317(14) Uani 1 1 d .
H15 H 1.0423 0.0930 0.7529 0.048 Uiso 1 1 calc R
H16 H 1.0460 0.0070 0.8165 0.048 Uiso 1 1 calc R
H17 H 1.0455 0.1433 0.8288 0.048 Uiso 1 1 calc R
C23 C 1.01248(19) -0.0140(5) 1.0549(3) 0.0316(13) Uani 1 1 d .
H18 H 1.0138 0.0497 1.0877 0.047 Uiso 1 1 calc R
H19 H 1.0459 -0.0245 1.0342 0.047 Uiso 1 1 calc R
H20 H 1.0025 -0.0849 1.0786 0.047 Uiso 1 1 calc R
C24 C 0.6409(2) 0.1776(4) 0.7292(2) 0.0243(11) Uani 1 1 d .
C25 C 0.6549(2) 0.0558(4) 0.7047(3) 0.0319(13) Uani 1 1 d .
H21 H 0.6886 0.0356 0.7216 0.048 Uiso 1 1 calc R
H22 H 0.6548 0.0538 0.6547 0.048 Uiso 1 1 calc R
H23 H 0.6301 0.0004 0.7222 0.048 Uiso 1 1 calc R
C26 C 0.6785(2) 0.2645(5) 0.7012(3) 0.0352(14) Uani 1 1 d .
H24 H 0.7130 0.2385 0.7111 0.053 Uiso 1 1 calc R
H25 H 0.6728 0.3396 0.7227 0.053 Uiso 1 1 calc R
H26 H 0.6741 0.2715 0.6517 0.053 Uiso 1 1 calc R
C27 C 0.5887(2) 0.2085(5) 0.7007(3) 0.0348(14) Uani 1 1 d .
H27 H 0.5897 0.2065 0.6507 0.052 Uiso 1 1 calc R
H28 H 0.5792 0.2860 0.7160 0.052 Uiso 1 1 calc R
H29 H 0.5637 0.1527 0.7172 0.052 Uiso 1 1 calc R
C28 C 0.55161(18) 0.2557(4) 0.9547(3) 0.0295(12) Uani 1 1 d .
H30 H 0.5404 0.3284 0.9343 0.044 Uiso 1 1 calc R
H31 H 0.5601 0.2684 1.0029 0.044 Uiso 1 1 calc R
H32 H 0.5245 0.1985 0.9514 0.044 Uiso 1 1 calc R
O3 O 0.81518(13) 0.1965(3) 0.73021(17) 0.0264(8) Uani 1 1 d .
O4 O 0.80592(12) 0.2862(3) 0.85573(16) 0.0220(8) Uani 1 1 d .
C29 C 0.8316(2) 0.1526(5) 0.6645(3) 0.0413(15) Uani 1 1 d .
H33 H 0.8115 0.1882 0.6282 0.062 Uiso 1 1 calc R
H34 H 0.8271 0.0689 0.6633 0.062 Uiso 1 1 calc R
H35 H 0.8674 0.1712 0.6577 0.062 Uiso 1 1 calc R
C30 C 0.8191(2) 0.3207(4) 0.7353(3) 0.0281(12) Uani 1 1 d .
H36 H 0.8043 0.3576 0.6944 0.034 Uiso 1 1 calc R
H37 H 0.8550 0.3440 0.7387 0.034 Uiso 1 1 calc R
C31 C 0.79058(18) 0.3571(4) 0.7987(2) 0.0231(11) Uani 1 1 d .
H38 H 0.7977 0.4391 0.8088 0.028 Uiso 1 1 calc R
H39 H 0.7538 0.3487 0.7910 0.028 Uiso 1 1 calc R
C32 C 0.85018(18) 0.3329(4) 0.8897(3) 0.0273(12) Uani 1 1 d .
H40 H 0.8778 0.3403 0.8567 0.041 Uiso 1 1 calc R
H41 H 0.8605 0.2811 0.9267 0.041 Uiso 1 1 calc R
H42 H 0.8421 0.4089 0.9086 0.041 Uiso 1 1 calc R
Ti2 Ti 0.67006(3) 0.60679(8) 1.01408(4) 0.0194(2) Uani 1 1 d .
Cl2 Cl 0.67314(5) 0.42223(11) 1.06814(6) 0.0285(3) Uani 1 1 d .
O5 O 0.60200(12) 0.5924(3) 0.98575(16) 0.0199(7) Uani 1 1 d .
O6 O 0.73975(12) 0.6356(3) 1.02151(16) 0.0213(8) Uani 1 1 d .
C33 C 0.6378(2) 0.5555(4) 0.8590(2) 0.0224(12) Uani 1 1 d .
C34 C 0.66800(18) 0.4780(4) 0.8958(3) 0.0230(12) Uani 1 1 d .
H43 H 0.6537 0.4080 0.9120 0.028 Uiso 1 1 calc R
C35 C 0.71794(19) 0.5018(4) 0.9086(2) 0.0203(11) Uani 1 1 d .
H44 H 0.7379 0.4488 0.9339 0.024 Uiso 1 1 calc R
C36 C 0.73963(19) 0.6060(4) 0.8841(2) 0.0230(10) Uani 1 1 d .
C37 C 0.7123(2) 0.6725(5) 0.8385(2) 0.0258(12) Uani 1 1 d .
H45 H 0.7281 0.7353 0.8158 0.031 Uiso 1 1 calc R
C38 C 0.66122(19) 0.6473(4) 0.8258(3) 0.0237(11) Uani 1 1 d .
H46 H 0.6426 0.6930 0.7945 0.028 Uiso 1 1 calc R
C39 C 0.56598(19) 0.5688(4) 0.9383(2) 0.0183(11) Uani 1 1 d .
C40 C 0.51490(18) 0.5637(4) 0.9540(2) 0.0201(10) Uani 1 1 d .
C41 C 0.48098(18) 0.5382(4) 0.9011(2) 0.0214(10) Uani 1 1 d .
H47 H 0.4460 0.5339 0.9115 0.026 Uiso 1 1 calc R
C42 C 0.49625(19) 0.5188(4) 0.8337(2) 0.0219(11) Uani 1 1 d .
C43 C 0.54686(19) 0.5252(4) 0.8195(3) 0.0237(12) Uani 1 1 d .
H48 H 0.5581 0.5124 0.7741 0.028 Uiso 1 1 calc R
C44 C 0.58205(19) 0.5499(4) 0.8698(2) 0.0210(11) Uani 1 1 d .
C45 C 0.78475(18) 0.6540(4) 0.9897(3) 0.0217(11) Uani 1 1 d .
C46 C 0.78690(18) 0.6451(4) 0.9173(2) 0.0209(11) Uani 1 1 d .
C47 C 0.83005(18) 0.6740(4) 0.8823(2) 0.0225(11) Uani 1 1 d .
H49 H 0.8304 0.6692 0.8339 0.027 Uiso 1 1 calc R
C48 C 0.87318(19) 0.7102(4) 0.9164(2) 0.0212(11) Uani 1 1 d .
C49 C 0.87189(18) 0.7125(4) 0.9878(2) 0.0228(11) Uani 1 1 d .
H50 H 0.9018 0.7344 1.0114 0.027 Uiso 1 1 calc R
C50 C 0.82894(19) 0.6844(4) 1.0265(2) 0.0223(11) Uani 1 1 d .
C51 C 0.4958(2) 0.5818(4) 1.0277(3) 0.0231(12) Uani 1 1 d .
C52 C 0.51545(19) 0.4843(4) 1.0732(3) 0.0291(12) Uani 1 1 d .
H51 H 0.5524 0.4803 1.0697 0.044 Uiso 1 1 calc R
H52 H 0.5008 0.4110 1.0584 0.044 Uiso 1 1 calc R
H53 H 0.5058 0.4993 1.1207 0.044 Uiso 1 1 calc R
C53 C 0.51311(19) 0.6985(4) 1.0558(3) 0.0281(12) Uani 1 1 d .
H54 H 0.4987 0.7102 1.1013 0.042 Uiso 1 1 calc R
H55 H 0.5017 0.7601 1.0253 0.042 Uiso 1 1 calc R
H56 H 0.5501 0.6997 1.0587 0.042 Uiso 1 1 calc R
C54 C 0.4377(2) 0.5834(5) 1.0318(3) 0.0333(13) Uani 1 1 d .
H57 H 0.4272 0.5960 1.0792 0.050 Uiso 1 1 calc R
H58 H 0.4243 0.5095 1.0157 0.050 Uiso 1 1 calc R
H59 H 0.4245 0.6457 1.0031 0.050 Uiso 1 1 calc R
C55 C 0.45814(19) 0.4903(5) 0.7781(2) 0.0305(13) Uani 1 1 d .
H60 H 0.4558 0.5549 0.7461 0.046 Uiso 1 1 calc R
H61 H 0.4250 0.4766 0.7988 0.046 Uiso 1 1 calc R
H62 H 0.4691 0.4210 0.7537 0.046 Uiso 1 1 calc R
C56 C 0.83030(19) 0.6862(4) 1.1049(2) 0.0237(11) Uani 1 1 d .
C57 C 0.81737(19) 0.5640(4) 1.1313(2) 0.0287(12) Uani 1 1 d .
H63 H 0.7832 0.5430 1.1166 0.043 Uiso 1 1 calc R
H64 H 0.8191 0.5631 1.1813 0.043 Uiso 1 1 calc R
H65 H 0.8417 0.5085 1.1128 0.043 Uiso 1 1 calc R
C58 C 0.8832(2) 0.7161(5) 1.1319(3) 0.0368(15) Uani 1 1 d .
H66 H 0.9077 0.6602 1.1144 0.055 Uiso 1 1 calc R
H67 H 0.8830 0.7137 1.1819 0.055 Uiso 1 1 calc R
H68 H 0.8926 0.7936 1.1165 0.055 Uiso 1 1 calc R
C59 C 0.7928(2) 0.7729(4) 1.1345(3) 0.0297(12) Uani 1 1 d .
H69 H 0.7994 0.8494 1.1153 0.044 Uiso 1 1 calc R
H70 H 0.7965 0.7756 1.1842 0.044 Uiso 1 1 calc R
H71 H 0.7583 0.7492 1.1229 0.044 Uiso 1 1 calc R
C60 C 0.91998(18) 0.7486(4) 0.8787(3) 0.0287(12) Uani 1 1 d .
H72 H 0.9127 0.7532 0.8297 0.043 Uiso 1 1 calc R
H73 H 0.9473 0.6931 0.8865 0.043 Uiso 1 1 calc R
H74 H 0.9304 0.8246 0.8953 0.043 Uiso 1 1 calc R
O7 O 0.65362(13) 0.7000(3) 1.10503(16) 0.0223(7) Uani 1 1 d .
O8 O 0.66357(12) 0.7933(3) 0.98065(16) 0.0223(8) Uani 1 1 d .
C61 C 0.6368(2) 0.6547(5) 1.1693(2) 0.0389(15) Uani 1 1 d .
H75 H 0.6596 0.6804 1.2056 0.058 Uiso 1 1 calc R
H76 H 0.6368 0.5703 1.1674 0.058 Uiso 1 1 calc R
H77 H 0.6025 0.6823 1.1788 0.058 Uiso 1 1 calc R
C62 C 0.6488(2) 0.8238(4) 1.1012(2) 0.0267(12) Uani 1 1 d .
H78 H 0.6627 0.8602 1.1429 0.032 Uiso 1 1 calc R
H79 H 0.6128 0.8459 1.0969 0.032 Uiso 1 1 calc R
C63 C 0.67785(19) 0.8622(4) 1.0393(2) 0.0238(11) Uani 1 1 d .
H80 H 0.6707 0.9445 1.0300 0.029 Uiso 1 1 calc R
H81 H 0.7145 0.8540 1.0479 0.029 Uiso 1 1 calc R
C64 C 0.61992(19) 0.8390(5) 0.9463(3) 0.0315(13) Uani 1 1 d .
H82 H 0.5914 0.8419 0.9781 0.047 Uiso 1 1 calc R
H83 H 0.6113 0.7894 0.9075 0.047 Uiso 1 1 calc R
H84 H 0.6274 0.9169 0.9298 0.047 Uiso 1 1 calc R

loop_
_atom_site_aniso_label
_atom_site_aniso_U_11
_atom_site_aniso_U_22
_atom_site_aniso_U_33
_atom_site_aniso_U_23
_atom_site_aniso_U_13
_atom_site_aniso_U_12
Ti1 0.0221(5) 0.0217(5) 0.0149(4) 0.0007(4) 0.0004(4) -0.0005(4)
Cl1 0.0363(8) 0.0220(6) 0.0215(6) -0.0027(5) 0.0027(5) -0.0018(5)
O1 0.0197(19) 0.026(2) 0.0211(17) -0.0008(15) 0.0026(14) -0.0017(15)
O2 0.0196(18) 0.0263(19) 0.0162(17) 0.0034(14) 0.0004(14) -0.0014(14)
C1 0.020(3) 0.028(3) 0.018(2) 0.001(2) 0.003(2) 0.001(2)
C2 0.025(3) 0.022(3) 0.017(3) 0.003(2) 0.004(2) 0.007(2)
C3 0.030(3) 0.024(3) 0.021(2) 0.006(2) 0.003(2) -0.002(2)
C4 0.022(3) 0.026(3) 0.015(2) 0.005(2) 0.002(2) -0.002(2)
C5 0.029(3) 0.028(3) 0.015(2) 0.0022(19) 0.004(2) 0.002(2)
C6 0.024(3) 0.030(3) 0.012(2) -0.006(2) 0.002(2) 0.000(2)
C7 0.024(3) 0.022(3) 0.025(3) -0.002(2) 0.000(2) 0.002(2)
C8 0.026(3) 0.017(3) 0.024(3) -0.001(2) 0.002(2) -0.002(2)
C9 0.025(3) 0.021(3) 0.025(3) 0.003(2) 0.000(2) 0.004(2)
C10 0.029(3) 0.022(3) 0.026(3) -0.002(2) 0.001(2) -0.001(2)
C11 0.027(3) 0.024(3) 0.021(2) 0.001(2) -0.005(2) 0.000(2)
C12 0.027(3) 0.022(3) 0.018(3) 0.002(2) 0.004(2) 0.006(2)
C13 0.027(3) 0.019(3) 0.019(2) -0.002(2) 0.002(2) -0.002(2)
C14 0.023(3) 0.016(3) 0.021(2) 0.003(2) 0.001(2) 0.001(2)
C15 0.017(3) 0.020(3) 0.022(2) 0.001(2) 0.001(2) 0.001(2)
C16 0.022(3) 0.025(3) 0.027(3) -0.001(2) 0.004(2) 0.001(2)
C17 0.022(3) 0.022(3) 0.027(3) 0.002(2) -0.005(2) -0.004(2)
C18 0.031(3) 0.022(3) 0.014(2) -0.0041(19) -0.002(2) -0.001(2)
C19 0.023(3) 0.025(3) 0.021(3) -0.001(2) 0.002(2) -0.002(2)
C20 0.039(3) 0.031(3) 0.021(3) -0.003(2) 0.000(2) 0.000(2)
C21 0.033(3) 0.029(3) 0.031(3) 0.008(2) 0.006(2) 0.002(2)
C22 0.027(3) 0.040(4) 0.028(3) 0.007(3) 0.010(2) 0.001(3)
C23 0.032(3) 0.031(3) 0.032(3) -0.002(2) -0.005(2) 0.000(2)
C24 0.031(3) 0.024(3) 0.018(2) -0.002(2) -0.004(2) 0.006(2)
C25 0.042(4) 0.029(3) 0.024(3) -0.008(2) -0.006(2) -0.002(3)
C26 0.048(4) 0.030(3) 0.027(3) 0.005(2) -0.008(3) -0.001(3)
C27 0.032(3) 0.042(4) 0.031(3) 0.003(3) -0.010(2) 0.010(3)
C28 0.024(3) 0.031(3) 0.033(3) 0.000(2) 0.004(2) 0.000(2)
O3 0.039(2) 0.0206(19) 0.0196(17) -0.0004(14) 0.0043(16) 0.0022(16)
O4 0.028(2) 0.0195(19) 0.0186(18) 0.0033(14) -0.0022(14) -0.0017(14)
C29 0.069(5) 0.035(3) 0.019(3) -0.003(2) 0.018(3) 0.005(3)
C30 0.045(3) 0.017(3) 0.022(2) 0.003(2) 0.007(2) 0.000(2)
C31 0.028(3) 0.021(3) 0.020(2) 0.003(2) 0.000(2) 0.004(2)
C32 0.030(3) 0.030(3) 0.022(2) -0.002(2) -0.003(2) -0.003(2)
Ti2 0.0223(5) 0.0217(5) 0.0142(4) 0.0009(4) 0.0007(4) -0.0009(4)
Cl2 0.0412(8) 0.0235(7) 0.0208(6) 0.0046(5) -0.0002(5) 0.0008(5)
O5 0.0225(19) 0.0216(18) 0.0155(15) -0.0001(14) -0.0027(14) -0.0015(14)
O6 0.0188(19) 0.0293(19) 0.0159(17) 0.0039(15) 0.0025(14) 0.0059(15)
C33 0.023(3) 0.027(3) 0.017(2) -0.007(2) 0.000(2) -0.005(2)
C34 0.027(3) 0.021(3) 0.021(3) -0.005(2) 0.003(2) -0.004(2)
C35 0.022(3) 0.023(3) 0.016(2) -0.003(2) 0.001(2) -0.003(2)
C36 0.030(3) 0.026(3) 0.013(2) -0.002(2) 0.003(2) -0.003(2)
C37 0.033(3) 0.028(3) 0.016(3) 0.005(2) 0.004(2) -0.004(2)
C38 0.030(3) 0.029(3) 0.012(2) -0.002(2) -0.005(2) -0.002(2)
C39 0.021(3) 0.019(3) 0.015(2) -0.0052(19) 0.000(2) -0.003(2)
C40 0.024(3) 0.016(2) 0.020(2) -0.0013(19) 0.000(2) -0.001(2)
C41 0.020(3) 0.023(3) 0.022(2) -0.001(2) -0.002(2) 0.002(2)
C42 0.025(3) 0.019(3) 0.022(3) -0.002(2) -0.004(2) 0.001(2)
C43 0.031(3) 0.020(3) 0.020(2) -0.006(2) 0.001(2) -0.002(2)
C44 0.025(3) 0.017(2) 0.021(2) 0.002(2) 0.000(2) -0.003(2)
C45 0.020(3) 0.025(3) 0.020(2) 0.002(2) 0.005(2) 0.001(2)
C46 0.023(3) 0.020(3) 0.019(2) -0.001(2) 0.000(2) 0.001(2)
C47 0.030(3) 0.021(3) 0.017(2) -0.001(2) 0.002(2) 0.001(2)
C48 0.030(3) 0.015(3) 0.018(2) -0.0007(19) 0.003(2) 0.001(2)
C49 0.026(3) 0.022(3) 0.021(2) 0.001(2) 0.001(2) -0.005(2)
C50 0.022(3) 0.021(3) 0.024(3) 0.003(2) 0.001(2) 0.004(2)
C51 0.023(3) 0.025(3) 0.022(3) 0.000(2) 0.002(2) -0.004(2)
C52 0.033(3) 0.030(3) 0.025(3) 0.002(2) 0.003(2) 0.002(2)
C53 0.030(3) 0.028(3) 0.026(3) -0.008(2) 0.000(2) -0.006(2)
C54 0.026(3) 0.042(4) 0.032(3) -0.006(3) 0.001(2) -0.002(3)
C55 0.035(3) 0.035(3) 0.021(3) -0.003(2) -0.009(2) -0.004(2)
C56 0.020(3) 0.030(3) 0.021(2) 0.002(2) -0.002(2) 0.003(2)
C57 0.027(3) 0.041(3) 0.019(2) 0.008(2) 0.001(2) 0.003(2)
C58 0.038(4) 0.052(4) 0.021(3) 0.005(3) -0.008(2) -0.003(3)
C59 0.038(3) 0.031(3) 0.020(3) -0.004(2) -0.003(2) 0.009(2)
C60 0.027(3) 0.031(3) 0.028(3) 0.000(2) 0.000(2) -0.006(2)
O7 0.033(2) 0.0217(19) 0.0127(16) 0.0008(13) 0.0050(14) -0.0029(15)
O8 0.026(2) 0.0223(19) 0.0185(18) 0.0018(15) -0.0042(14) 0.0003(15)
C61 0.065(4) 0.034(3) 0.018(3) 0.006(2) 0.007(3) -0.008(3)
C62 0.038(3) 0.022(3) 0.020(2) -0.002(2) 0.002(2) -0.003(2)
C63 0.033(3) 0.016(3) 0.022(2) -0.0007(19) -0.005(2) -0.004(2)
C64 0.036(3) 0.034(3) 0.024(3) 0.001(2) -0.006(2) 0.010(3)

loop_
_atom_type_symbol
_atom_type_description
_atom_type_scat_dispersion_real
_atom_type_scat_dispersion_imag
_atom_type_scat_source
Ti Ti 0.2776 0.4457 'International Tables Vol C Tables 4.2.6.8 and 6.1.1.4'
Cl Cl 0.1484 0.1585 'International Tables Vol C Tables 4.2.6.8 and 6.1.1.4'
O O 0.0106 0.0060 'International Tables Vol C Tables 4.2.6.8 and 6.1.1.4'
C C 0.0033 0.0016 'International Tables Vol C Tables 4.2.6.8 and 6.1.1.4'
H H 0.0000 0.0000 'International Tables Vol C Tables 4.2.6.8 and 6.1.1.4'

loop_
_geom_angle_atom_site_label_1
_geom_angle_atom_site_label_2
_geom_angle_atom_site_label_3
_geom_angle
O1 Ti1 O2 166.40(14)
O1 Ti1 O3 96.11(14)
O2 Ti1 O3 91.81(14)
O1 Ti1 O4 86.04(13)
O2 Ti1 O4 85.34(13)
O3 Ti1 O4 75.09(12)
O1 Ti1 Cl1 95.22(11)
O2 Ti1 Cl1 95.07(10)
O3 Ti1 Cl1 95.07(10)
O4 Ti1 Cl1 170.17(9)
O1 Ti1 C3 100.70(15)
O2 Ti1 C3 70.95(14)
O3 Ti1 C3 162.75(15)
O4 Ti1 C3 102.08(14)
Cl1 Ti1 C3 87.29(11)
C7 O1 Ti1 151.8(3)
C13 O2 Ti1 148.8(3)
C6 C1 C2 118.1(5)
C6 C1 C12 122.6(4)
C2 C1 C12 117.8(4)
C3 C2 C1 120.0(5)
C3 C2 H1 120.0
C1 C2 H1 120.0
C2 C3 C4 121.3(5)
C2 C3 Ti1 77.2(3)
C4 C3 Ti1 93.7(3)
C2 C3 H2 119.4
C4 C3 H2 119.4
Ti1 C3 H2 99.2
C5 C4 C3 117.2(5)
C5 C4 C14 124.2(4)
C3 C4 C14 117.9(4)
C4 C5 C6 120.7(4)
C4 C5 H3 119.7
C6 C5 H3 119.7
C1 C6 C5 121.0(5)
C1 C6 H4 119.5
C5 C6 H4 119.5
O1 C7 C8 121.5(4)
O1 C7 C12 118.3(4)
C8 C7 C12 120.2(5)
C9 C8 C7 116.8(5)
C9 C8 C19 121.0(4)
C7 C8 C19 122.2(5)
C10 C9 C8 123.6(5)
C10 C9 H5 118.2
C8 C9 H5 118.2
C11 C10 C9 118.3(5)
C11 C10 C23 120.4(5)
C9 C10 C23 121.3(5)
C10 C11 C12 120.7(5)
C10 C11 H6 119.6
C12 C11 H6 119.6
C11 C12 C7 120.3(5)
C11 C12 C1 125.0(5)
C7 C12 C1 114.8(4)
O2 C13 C18 121.2(4)
O2 C13 C14 117.3(4)
C18 C13 C14 121.5(5)
C15 C14 C13 119.7(5)
C15 C14 C4 124.1(4)
C13 C14 C4 116.2(4)
C14 C15 C16 120.5(5)
C14 C15 H7 119.7
C16 C15 H7 119.7
C17 C16 C15 117.7(5)
C17 C16 C28 121.0(5)
C15 C16 C28 121.3(5)
C18 C17 C16 123.9(4)
C18 C17 H8 118.1
C16 C17 H8 118.1
C13 C18 C17 116.5(4)
C13 C18 C24 122.0(4)
C17 C18 C24 121.5(4)
C22 C19 C21 106.4(4)
C22 C19 C20 108.6(4)
C21 C19 C20 109.5(4)
C22 C19 C8 112.8(4)
C21 C19 C8 110.4(4)
C20 C19 C8 109.2(4)
C19 C20 H9 109.5
C19 C20 H10 109.5
H9 C20 H10 109.5
C19 C20 H11 109.5
H9 C20 H11 109.5
H10 C20 H11 109.5
C19 C21 H12 109.5
C19 C21 H13 109.5
H12 C21 H13 109.5
C19 C21 H14 109.5
H12 C21 H14 109.5
H13 C21 H14 109.5
C19 C22 H15 109.5
C19 C22 H16 109.5
H15 C22 H16 109.5
C19 C22 H17 109.5
H15 C22 H17 109.5
H16 C22 H17 109.5
C10 C23 H18 109.5
C10 C23 H19 109.5
H18 C23 H19 109.5
C10 C23 H20 109.5
H18 C23 H20 109.5
H19 C23 H20 109.5
C26 C24 C27 107.7(4)
C26 C24 C25 109.9(4)
C27 C24 C25 108.6(4)
C26 C24 C18 109.9(4)
C27 C24 C18 111.9(4)
C25 C24 C18 108.9(4)
C24 C25 H21 109.5
C24 C25 H22 109.5
H21 C25 H22 109.5
C24 C25 H23 109.5
H21 C25 H23 109.5
H22 C25 H23 109.5
C24 C26 H24 109.5
C24 C26 H25 109.5
H24 C26 H25 109.5
C24 C26 H26 109.5
H24 C26 H26 109.5
H25 C26 H26 109.5
C24 C27 H27 109.5
C24 C27 H28 109.5
H27 C27 H28 109.5
C24 C27 H29 109.5
H27 C27 H29 109.5
H28 C27 H29 109.5
C16 C28 H30 109.5
C16 C28 H31 109.5
H30 C28 H31 109.5
C16 C28 H32 109.5
H30 C28 H32 109.5
H31 C28 H32 109.5
C30 O3 C29 112.9(4)
C30 O3 Ti1 118.6(3)
C29 O3 Ti1 127.5(3)
C31 O4 C32 111.6(3)
C31 O4 Ti1 106.5(3)
C32 O4 Ti1 123.4(3)
O3 C29 H33 109.5
O3 C29 H34 109.5
H33 C29 H34 109.5
O3 C29 H35 109.5
H33 C29 H35 109.5
H34 C29 H35 109.5
O3 C30 C31 107.4(4)
O3 C30 H36 110.2
C31 C30 H36 110.2
O3 C30 H37 110.2
C31 C30 H37 110.2
H36 C30 H37 108.5
O4 C31 C30 109.6(4)
O4 C31 H38 109.8
C30 C31 H38 109.8
O4 C31 H39 109.8
C30 C31 H39 109.8
H38 C31 H39 108.2
O4 C32 H40 109.5
O4 C32 H41 109.5
H40 C32 H41 109.5
O4 C32 H42 109.5
H40 C32 H42 109.5
H41 C32 H42 109.5
O6 Ti2 O5 166.49(14)
O6 Ti2 O7 92.59(14)
O5 Ti2 O7 95.50(13)
O6 Ti2 O8 85.82(13)
O5 Ti2 O8 85.85(13)
O7 Ti2 O8 75.00(12)
O6 Ti2 Cl2 95.24(10)
O5 Ti2 Cl2 94.77(10)
O7 Ti2 Cl2 95.25(10)
O8 Ti2 Cl2 170.24(10)
O6 Ti2 C35 71.37(14)
O5 Ti2 C35 100.47(14)
O7 Ti2 C35 163.92(15)
O8 Ti2 C35 104.14(14)
Cl2 Ti2 C35 85.34(11)
C39 O5 Ti2 152.4(3)
C45 O6 Ti2 148.3(3)
C38 C33 C34 118.4(5)
C38 C33 C44 122.7(5)
C34 C33 C44 117.6(4)
C35 C34 C33 120.9(5)
C35 C34 H43 119.6
C33 C34 H43 119.6
C34 C35 C36 119.8(5)
C34 C35 Ti2 77.3(3)
C36 C35 Ti2 93.7(3)
C34 C35 H44 120.1
C36 C35 H44 120.1
Ti2 C35 H44 98.9
C37 C36 C35 118.8(5)
C37 C36 C46 123.6(4)
C35 C36 C46 116.9(4)
C36 C37 C38 120.0(5)
C36 C37 H45 120.0
C38 C37 H45 120.0
C33 C38 C37 120.3(5)
C33 C38 H46 119.8
C37 C38 H46 119.8
O5 C39 C40 122.7(4)
O5 C39 C44 117.8(4)
C40 C39 C44 119.5(4)
C39 C40 C41 118.0(4)
C39 C40 C51 121.4(4)
C41 C40 C51 120.6(4)
C42 C41 C40 123.1(5)
C42 C41 H47 118.4
C40 C41 H47 118.4
C43 C42 C41 117.8(5)
C43 C42 C55 121.0(4)
C41 C42 C55 121.3(4)
C42 C43 C44 121.6(5)
C42 C43 H48 119.2
C44 C43 H48 119.2
C43 C44 C39 120.1(5)
C43 C44 C33 124.9(4)
C39 C44 C33 115.0(4)
O6 C45 C50 121.8(5)
O6 C45 C46 118.7(4)
C50 C45 C46 119.5(4)
C47 C46 C45 120.9(5)
C47 C46 C36 123.9(4)
C45 C46 C36 115.3(4)
C46 C47 C48 121.2(5)
C46 C47 H49 119.4
C48 C47 H49 119.4
C47 C48 C49 117.8(5)
C47 C48 C60 122.0(4)
C49 C48 C60 120.2(5)
C48 C49 C50 123.7(5)
C48 C49 H50 118.2
C50 C49 H50 118.2
C49 C50 C45 116.7(5)
C49 C50 C56 121.2(4)
C45 C50 C56 122.1(4)
C52 C51 C53 109.9(4)
C52 C51 C54 108.5(4)
C53 C51 C54 105.6(4)
C52 C51 C40 109.4(4)
C53 C51 C40 111.0(4)
C54 C51 C40 112.3(4)
C51 C52 H51 109.5
C51 C52 H52 109.5
H51 C52 H52 109.5
C51 C52 H53 109.5
H51 C52 H53 109.5
H52 C52 H53 109.5
C51 C53 H54 109.5
C51 C53 H55 109.5
H54 C53 H55 109.5
C51 C53 H56 109.5
H54 C53 H56 109.5
H55 C53 H56 109.5
C51 C54 H57 109.5
C51 C54 H58 109.5
H57 C54 H58 109.5
C51 C54 H59 109.5
H57 C54 H59 109.5
H58 C54 H59 109.5
C42 C55 H60 109.5
C42 C55 H61 109.5
H60 C55 H61 109.5
C42 C55 H62 109.5
H60 C55 H62 109.5
H61 C55 H62 109.5
C59 C56 C50 111.9(4)
C59 C56 C58 108.2(5)
C50 C56 C58 111.6(4)
C59 C56 C57 109.4(4)
C50 C56 C57 108.5(4)
C58 C56 C57 107.0(4)
C56 C57 H63 109.5
C56 C57 H64 109.5
H63 C57 H64 109.5
C56 C57 H65 109.5
H63 C57 H65 109.5
H64 C57 H65 109.5
C56 C58 H66 109.5
C56 C58 H67 109.5
H66 C58 H67 109.5
C56 C58 H68 109.5
H66 C58 H68 109.5
H67 C58 H68 109.5
C56 C59 H69 109.5
C56 C59 H70 109.5
H69 C59 H70 109.5
C56 C59 H71 109.5
H69 C59 H71 109.5
H70 C59 H71 109.5
C48 C60 H72 109.5
C48 C60 H73 109.5
H72 C60 H73 109.5
C48 C60 H74 109.5
H72 C60 H74 109.5
H73 C60 H74 109.5
C61 O7 C62 112.5(4)
C61 O7 Ti2 127.6(3)
C62 O7 Ti2 118.7(3)
C64 O8 C63 112.1(4)
C64 O8 Ti2 123.2(3)
C63 O8 Ti2 106.2(3)
O7 C61 H75 109.5
O7 C61 H76 109.5
H75 C61 H76 109.5
O7 C61 H77 109.5
H75 C61 H77 109.5
H76 C61 H77 109.5
O7 C62 C63 106.9(4)
O7 C62 H78 110.3
C63 C62 H78 110.3
O7 C62 H79 110.3
C63 C62 H79 110.3
H78 C62 H79 108.6
O8 C63 C62 110.0(4)
O8 C63 H80 109.7
C62 C63 H80 109.7
O8 C63 H81 109.7
C62 C63 H81 109.7
H80 C63 H81 108.2
O8 C64 H82 109.5
O8 C64 H83 109.5
H82 C64 H83 109.5
O8 C64 H84 109.5
H82 C64 H84 109.5
H83 C64 H84 109.5

loop_
_geom_bond_atom_site_label_1
_geom_bond_atom_site_label_2
_geom_bond_distance
Ti1 O1 1.874(3)
Ti1 O2 1.886(3)
Ti1 O3 2.124(3)
Ti1 O4 2.271(3)
Ti1 Cl1 2.3972(15)
Ti1 C3 2.719(5)
O1 C7 1.371(6)
O2 C13 1.375(6)
C1 C6 1.387(7)
C1 C2 1.399(7)
C1 C12 1.477(6)
C2 C3 1.381(6)
C2 H1 0.9500
C3 C4 1.408(6)
C3 H2 0.9500
C4 C5 1.386(6)
C4 C14 1.475(6)
C5 C6 1.391(6)
C5 H3 0.9500
C6 H4 0.9500
C7 C8 1.407(6)
C7 C12 1.426(7)
C8 C9 1.401(7)
C8 C19 1.545(7)
C9 C10 1.400(7)
C9 H5 0.9500
C10 C11 1.385(7)
C10 C23 1.520(7)
C11 C12 1.386(7)
C11 H6 0.9500
C13 C18 1.394(7)
C13 C14 1.415(6)
C14 C15 1.388(6)
C15 C16 1.403(6)
C15 H7 0.9500
C16 C17 1.399(7)
C16 C28 1.504(6)
C17 C18 1.398(6)
C17 H8 0.9500
C18 C24 1.548(6)
C19 C22 1.534(6)
C19 C21 1.536(7)
C19 C20 1.538(7)
C20 H9 0.9800
C20 H10 0.9800
C20 H11 0.9800
C21 H12 0.9800
C21 H13 0.9800
C21 H14 0.9800
C22 H15 0.9800
C22 H16 0.9800
C22 H17 0.9800
C23 H18 0.9800
C23 H19 0.9800
C23 H20 0.9800
C24 C26 1.520(7)
C24 C27 1.533(7)
C24 C25 1.538(7)
C25 H21 0.9800
C25 H22 0.9800
C25 H23 0.9800
C26 H24 0.9800
C26 H25 0.9800
C26 H26 0.9800
C27 H27 0.9800
C27 H28 0.9800
C27 H29 0.9800
C28 H30 0.9800
C28 H31 0.9800
C28 H32 0.9800
O3 C30 1.449(6)
O3 C29 1.451(6)
O4 C31 1.446(5)
O4 C32 1.452(5)
C29 H33 0.9800
C29 H34 0.9800
C29 H35 0.9800
C30 C31 1.513(6)
C30 H36 0.9900
C30 H37 0.9900
C31 H38 0.9900
C31 H39 0.9900
C32 H40 0.9800
C32 H41 0.9800
C32 H42 0.9800
Ti2 O6 1.880(3)
Ti2 O5 1.892(3)
Ti2 O7 2.130(3)
Ti2 O8 2.268(3)
Ti2 Cl2 2.3908(16)
Ti2 C35 2.712(5)
O5 C39 1.359(5)
O6 C45 1.361(5)
C33 C38 1.394(7)
C33 C34 1.403(7)
C33 C44 1.491(6)
C34 C35 1.373(6)
C34 H43 0.9500
C35 C36 1.422(6)
C35 H44 0.9500
C36 C37 1.384(7)
C36 C46 1.482(6)
C37 C38 1.406(6)
C37 H45 0.9500
C38 H46 0.9500
C39 C40 1.387(6)
C39 C44 1.424(7)
C40 C41 1.402(6)
C40 C51 1.544(7)
C41 C42 1.398(6)
C41 H47 0.9500
C42 C43 1.370(6)
C42 C55 1.521(6)
C43 C44 1.386(7)
C43 H48 0.9500
C45 C50 1.419(7)
C45 C46 1.423(7)
C46 C47 1.374(6)
C47 C48 1.387(7)
C47 H49 0.9500
C48 C49 1.400(6)
C48 C60 1.510(6)
C49 C50 1.405(7)
C49 H50 0.9500
C50 C56 1.535(6)
C51 C52 1.532(7)
C51 C53 1.533(7)
C51 C54 1.539(6)
C52 H51 0.9800
C52 H52 0.9800
C52 H53 0.9800
C53 H54 0.9800
C53 H55 0.9800
C53 H56 0.9800
C54 H57 0.9800
C54 H58 0.9800
C54 H59 0.9800
C55 H60 0.9800
C55 H61 0.9800
C55 H62 0.9800
C56 C59 1.528(7)
C56 C58 1.536(7)
C56 C57 1.549(7)
C57 H63 0.9800
C57 H64 0.9800
C57 H65 0.9800
C58 H66 0.9800
C58 H67 0.9800
C58 H68 0.9800
C59 H69 0.9800
C59 H70 0.9800
C59 H71 0.9800
C60 H72 0.9800
C60 H73 0.9800
C60 H74 0.9800
O7 C61 1.435(5)
O7 C62 1.445(5)
O8 C64 1.439(5)
O8 C63 1.451(5)
C61 H75 0.9800
C61 H76 0.9800
C61 H77 0.9800
C62 C63 1.504(7)
C62 H78 0.9900
C62 H79 0.9900
C63 H80 0.9900
C63 H81 0.9900
C64 H82 0.9800
C64 H83 0.9800
C64 H84 0.9800

loop_
_geom_torsion_atom_site_label_1
_geom_torsion_atom_site_label_2
_geom_torsion_atom_site_label_3
_geom_torsion_atom_site_label_4
_geom_torsion
O2 Ti1 O1 C7 38.1(10)
O3 Ti1 O1 C7 163.4(6)
O4 Ti1 O1 C7 88.9(7)
Cl1 Ti1 O1 C7 -100.9(6)
C3 Ti1 O1 C7 -12.7(7)
O1 Ti1 O2 C13 -18.8(10)
O3 Ti1 O2 C13 -144.5(6)
O4 Ti1 O2 C13 -69.6(6)
Cl1 Ti1 O2 C13 120.3(5)
C3 Ti1 O2 C13 34.9(5)
C6 C1 C2 C3 9.9(7)
C12 C1 C2 C3 -156.5(4)
C1 C2 C3 C4 0.3(7)
C1 C2 C3 Ti1 86.9(4)
O1 Ti1 C3 C2 -10.2(3)
O2 Ti1 C3 C2 -179.1(3)
O3 Ti1 C3 C2 -177.0(4)
O4 Ti1 C3 C2 -98.4(3)
Cl1 Ti1 C3 C2 84.6(3)
O1 Ti1 C3 C4 111.0(3)
O2 Ti1 C3 C4 -57.8(3)
O3 Ti1 C3 C4 -55.8(6)
O4 Ti1 C3 C4 22.8(3)
Cl1 Ti1 C3 C4 -154.2(3)
C2 C3 C4 C5 -11.2(7)
Ti1 C3 C4 C5 -88.5(4)
C2 C3 C4 C14 159.9(5)
Ti1 C3 C4 C14 82.6(4)
C3 C4 C5 C6 11.9(7)
C14 C4 C5 C6 -158.6(5)
C2 C1 C6 C5 -9.3(7)
C12 C1 C6 C5 156.4(4)
C4 C5 C6 C1 -1.8(7)
Ti1 O1 C7 C8 174.3(5)
Ti1 O1 C7 C12 -6.1(9)
O1 C7 C8 C9 -179.3(4)
C12 C7 C8 C9 1.1(7)
O1 C7 C8 C19 -1.2(7)
C12 C7 C8 C19 179.2(5)
C7 C8 C9 C10 -1.3(7)
C19 C8 C9 C10 -179.4(5)
C8 C9 C10 C11 0.6(8)
C8 C9 C10 C23 -179.7(5)
C9 C10 C11 C12 0.3(7)
C23 C10 C11 C12 -179.4(5)
C10 C11 C12 C7 -0.5(7)
C10 C11 C12 C1 179.2(4)
O1 C7 C12 C11 -179.9(4)
C8 C7 C12 C11 -0.3(7)
O1 C7 C12 C1 0.4(6)
C8 C7 C12 C1 -180.0(4)
C6 C1 C12 C11 74.7(7)
C2 C1 C12 C11 -119.5(6)
C6 C1 C12 C7 -105.6(6)
C2 C1 C12 C7 60.1(6)
Ti1 O2 C13 C18 172.7(4)
Ti1 O2 C13 C14 -6.6(8)
O2 C13 C14 C15 172.9(4)
C18 C13 C14 C15 -6.3(8)
O2 C13 C14 C4 -5.5(7)
C18 C13 C14 C4 175.2(4)
C5 C4 C14 C15 -60.2(7)
C3 C4 C14 C15 129.3(5)
C5 C4 C14 C13 118.1(5)
C3 C4 C14 C13 -52.3(6)
C13 C14 C15 C16 2.3(7)
C4 C14 C15 C16 -179.4(5)
C14 C15 C16 C17 2.5(7)
C14 C15 C16 C28 -175.9(5)
C15 C16 C17 C18 -3.7(8)
C28 C16 C17 C18 174.8(5)
O2 C13 C18 C17 -174.1(4)
C14 C13 C18 C17 5.2(7)
O2 C13 C18 C24 6.5(7)
C14 C13 C18 C24 -174.3(5)
C16 C17 C18 C13 -0.2(7)
C16 C17 C18 C24 179.3(5)
C9 C8 C19 C22 -7.0(6)
C7 C8 C19 C22 175.0(4)
C9 C8 C19 C21 -125.9(5)
C7 C8 C19 C21 56.1(6)
C9 C8 C19 C20 113.7(5)
C7 C8 C19 C20 -64.3(6)
C13 C18 C24 C26 -62.6(6)
C17 C18 C24 C26 118.0(5)
C13 C18 C24 C27 177.7(4)
C17 C18 C24 C27 -1.7(7)
C13 C18 C24 C25 57.8(6)
C17 C18 C24 C25 -121.7(5)
O1 Ti1 O3 C30 -86.7(3)
O2 Ti1 O3 C30 82.3(3)
O4 Ti1 O3 C30 -2.4(3)
Cl1 Ti1 O3 C30 177.5(3)
C3 Ti1 O3 C30 80.3(6)
O1 Ti1 O3 C29 80.8(4)
O2 Ti1 O3 C29 -110.3(4)
O4 Ti1 O3 C29 165.0(4)
Cl1 Ti1 O3 C29 -15.0(4)
C3 Ti1 O3 C29 -112.3(6)
O1 Ti1 O4 C31 125.9(3)
O2 Ti1 O4 C31 -64.6(3)
O3 Ti1 O4 C31 28.5(3)
C3 Ti1 O4 C31 -134.0(3)
O1 Ti1 O4 C32 -5.0(3)
O2 Ti1 O4 C32 164.5(3)
O3 Ti1 O4 C32 -102.4(3)
C3 Ti1 O4 C32 95.1(3)
C29 O3 C30 C31 167.8(4)
Ti1 O3 C30 C31 -23.0(5)
C32 O4 C31 C30 87.0(5)
Ti1 O4 C31 C30 -50.2(4)
O3 C30 C31 O4 48.7(5)
O6 Ti2 O5 C39 38.6(10)
O7 Ti2 O5 C39 165.2(6)
O8 Ti2 O5 C39 90.7(6)
Cl2 Ti2 O5 C39 -99.1(6)
C35 Ti2 O5 C39 -12.9(7)
O5 Ti2 O6 C45 -20.8(10)
O7 Ti2 O6 C45 -147.6(6)
O8 Ti2 O6 C45 -72.9(6)
Cl2 Ti2 O6 C45 116.8(6)
C35 Ti2 O6 C45 33.6(6)
C38 C33 C34 C35 10.9(7)
C44 C33 C34 C35 -156.3(4)
C33 C34 C35 C36 -0.4(7)
C33 C34 C35 Ti2 86.5(4)
O6 Ti2 C35 C34 -177.8(3)
O5 Ti2 C35 C34 -9.0(3)
O7 Ti2 C35 C34 177.9(5)
O8 Ti2 C35 C34 -97.3(3)
Cl2 Ti2 C35 C34 85.0(3)
O6 Ti2 C35 C36 -58.1(3)
O5 Ti2 C35 C36 110.8(3)
O7 Ti2 C35 C36 -62.4(6)
O8 Ti2 C35 C36 22.5(3)
Cl2 Ti2 C35 C36 -155.2(3)
C34 C35 C36 C37 -10.3(7)
Ti2 C35 C36 C37 -87.7(4)
C34 C35 C36 C46 160.6(4)
Ti2 C35 C36 C46 83.1(4)
C35 C36 C37 C38 10.4(7)
C46 C36 C37 C38 -159.8(5)
C34 C33 C38 C37 -10.7(7)
C44 C33 C38 C37 155.8(5)
C36 C37 C38 C33 0.1(7)
Ti2 O5 C39 C40 173.2(4)
Ti2 O5 C39 C44 -7.4(9)
O5 C39 C40 C41 -179.7(4)
C44 C39 C40 C41 0.9(7)
O5 C39 C40 C51 -1.6(7)
C44 C39 C40 C51 179.1(5)
C39 C40 C41 C42 -0.6(7)
C51 C40 C41 C42 -178.7(4)
C40 C41 C42 C43 0.1(7)
C40 C41 C42 C55 179.4(5)
C41 C42 C43 C44 0.0(7)
C55 C42 C43 C44 -179.3(5)
C42 C43 C44 C39 0.3(7)
C42 C43 C44 C33 178.4(4)
O5 C39 C44 C43 179.8(4)
C40 C39 C44 C43 -0.8(7)
O5 C39 C44 C33 1.6(6)
C40 C39 C44 C33 -179.0(4)
C38 C33 C44 C43 74.5(6)
C34 C33 C44 C43 -118.8(5)
C38 C33 C44 C39 -107.3(5)
C34 C33 C44 C39 59.3(6)
Ti2 O6 C45 C50 173.4(4)
Ti2 O6 C45 C46 -5.1(9)
O6 C45 C46 C47 173.5(4)
C50 C45 C46 C47 -5.1(7)
O6 C45 C46 C36 -5.0(7)
C50 C45 C46 C36 176.4(4)
C37 C36 C46 C47 -61.2(7)
C35 C36 C46 C47 128.4(5)
C37 C36 C46 C45 117.2(5)
C35 C36 C46 C45 -53.1(6)
C45 C46 C47 C48 1.6(8)
C36 C46 C47 C48 179.9(4)
C46 C47 C48 C49 2.1(7)
C46 C47 C48 C60 -176.5(5)
C47 C48 C49 C50 -2.4(8)
C60 C48 C49 C50 176.3(4)
C48 C49 C50 C45 -1.0(7)
C48 C49 C50 C56 178.7(5)
O6 C45 C50 C49 -173.8(4)
C46 C45 C50 C49 4.6(7)
O6 C45 C50 C56 6.5(7)
C46 C45 C50 C56 -175.0(5)
C39 C40 C51 C52 -64.7(6)
C41 C40 C51 C52 113.4(5)
C39 C40 C51 C53 56.8(6)
C41 C40 C51 C53 -125.1(5)
C39 C40 C51 C54 174.7(4)
C41 C40 C51 C54 -7.2(6)
C49 C50 C56 C59 119.0(5)
C45 C50 C56 C59 -61.3(6)
C49 C50 C56 C58 -2.5(7)
C45 C50 C56 C58 177.2(5)
C49 C50 C56 C57 -120.2(5)
C45 C50 C56 C57 59.5(6)
O6 Ti2 O7 C61 -110.2(4)
O5 Ti2 O7 C61 80.6(4)
O8 Ti2 O7 C61 164.8(4)
Cl2 Ti2 O7 C61 -14.7(4)
C35 Ti2 O7 C61 -106.2(6)
O6 Ti2 O7 C62 83.0(3)
O5 Ti2 O7 C62 -86.2(3)
O8 Ti2 O7 C62 -2.0(3)
Cl2 Ti2 O7 C62 178.5(3)
C35 Ti2 O7 C62 87.1(6)
O6 Ti2 O8 C64 163.2(3)
O5 Ti2 O8 C64 -6.2(3)
O7 Ti2 O8 C64 -103.0(3)
C35 Ti2 O8 C64 93.6(3)
O6 Ti2 O8 C63 -65.7(3)
O5 Ti2 O8 C63 125.0(3)
O7 Ti2 O8 C63 28.2(3)
C35 Ti2 O8 C63 -135.3(3)
C61 O7 C62 C63 167.6(4)
Ti2 O7 C62 C63 -23.7(5)
C64 O8 C63 C62 86.5(5)
Ti2 O8 C63 C62 -50.7(4)
O7 C62 C63 O8 49.5(5)
